data_4119990
loop_
_publ_author_name
'Ying-Feng Han'
'Guo-Xin Jin'
'F. Ekkehardt Hahn'

_publ_section_title
;
 Postsynthetic Modification of Dicarbene-Derived Metallacycles via
 Photochemical [2 + 2] Cycloaddition
;
_journal_name_full 'Journal of the American Chemical Society'
_journal_page_first 9263
_journal_page_last 9266
_journal_paper_doi 10.1021/ja4032067
_journal_volume 135
_journal_year 2013
_chemical_formula_moiety 'C48 H48 Au2 N8, 2(Cl O4)'
_chemical_formula_sum 'C48 H48 Au2 Cl2 N8 O8'
_chemical_formula_weight 1329.78
_chemical_name_systematic
;
 ?
;
_space_group_IT_number 14
_symmetry_cell_setting monoclinic
_symmetry_space_group_name_Hall '-P 2ybc'
_symmetry_space_group_name_H-M 'P 1 21/c 1'
_atom_sites_solution_hydrogens geom
_atom_sites_solution_primary direct
_atom_sites_solution_secondary difmap
_audit_creation_method SHELXL-97
_cell_angle_alpha 90.00
_cell_angle_beta 100.183(2)
_cell_angle_gamma 90.00
_cell_formula_units_Z 4
_cell_length_a 9.0716(4)
_cell_length_b 41.7167(17)
_cell_length_c 14.2731(6)
_cell_measurement_reflns_used 9982
_cell_measurement_temperature 153(2)
_cell_measurement_theta_max 31.4195
_cell_measurement_theta_min 2.7105
_cell_volume 5316.4(4)
_computing_cell_refinement 'Bruker SAINT'
_computing_data_collection 'Bruker APEX2'
_computing_data_reduction 'Bruker SAINT'
_computing_molecular_graphics 'Bruker SHELXTL'
_computing_publication_material 'Bruker SHELXTL'
_computing_structure_refinement 'SHELXL-97 (Sheldrick, 2008)'
_computing_structure_solution 'SHELXS-97 (Sheldrick, 2008)'
_diffrn_ambient_temperature 153(2)
_diffrn_measured_fraction_theta_full 0.999
_diffrn_measured_fraction_theta_max 0.919
_diffrn_measurement_device_type 'Bruker APEX-II CCD'
_diffrn_measurement_method '\f and \w scans'
_diffrn_radiation_monochromator 'Goebel mirror'
_diffrn_radiation_source microsource
_diffrn_radiation_type MoK\a
_diffrn_radiation_wavelength 0.71073
_diffrn_reflns_av_R_equivalents 0.0884
_diffrn_reflns_av_sigmaI/netI 0.0683
_diffrn_reflns_limit_h_max 13
_diffrn_reflns_limit_h_min -13
_diffrn_reflns_limit_k_max 61
_diffrn_reflns_limit_k_min -61
_diffrn_reflns_limit_l_max 21
_diffrn_reflns_limit_l_min -21
_diffrn_reflns_number 94759
_diffrn_reflns_theta_full 27.50
_diffrn_reflns_theta_max 32.12
_diffrn_reflns_theta_min 2.52
_exptl_absorpt_coefficient_mu 5.670
_exptl_absorpt_correction_T_max 0.3968
_exptl_absorpt_correction_T_min 0.3968
_exptl_absorpt_correction_type multi-scan
_exptl_absorpt_process_details
; 
 multi-scan correction included in APEX2 package (Bruker AXS, 2012)
;
_exptl_crystal_colour colourless
_exptl_crystal_density_diffrn 1.661
_exptl_crystal_description prism
_exptl_crystal_F_000 2592
_exptl_crystal_size_max 0.20
_exptl_crystal_size_mid 0.20
_exptl_crystal_size_min 0.20
_refine_diff_density_max 4.487
_refine_diff_density_min -4.207
_refine_diff_density_rms 0.295
_refine_ls_extinction_method none
_refine_ls_goodness_of_fit_ref 1.030
_refine_ls_hydrogen_treatment constr
_refine_ls_matrix_type full
_refine_ls_number_parameters 663
_refine_ls_number_reflns 17164
_refine_ls_number_restraints 129
_refine_ls_restrained_S_all 1.036
_refine_ls_R_factor_all 0.0866
_refine_ls_R_factor_gt 0.0645
_refine_ls_shift/su_max 0.013
_refine_ls_shift/su_mean 0.000
_refine_ls_structure_factor_coef Fsqd
_refine_ls_weighting_details 'calc w=1/[\s^2^(Fo^2^)+(0.1086P)^2^+41.8727P] where P=(Fo^2^+2Fc^2^)/3'
_refine_ls_weighting_scheme calc
_refine_ls_wR_factor_gt 0.1877
_refine_ls_wR_factor_ref 0.1982
_reflns_number_gt 12702
_reflns_number_total 17164
_reflns_threshold_expression >2sigma(I)
_cod_data_source_file ja4032067_si_003.cif
_cod_data_source_block shelxl
_cod_original_sg_symbol_H-M 'P 21/c'
_cod_database_code 4119990

loop_
_symmetry_equiv_pos_as_xyz
'x, y, z'
'-x, y+1/2, -z+1/2'
'-x, -y, -z'
'x, -y-1/2, z-1/2'

loop_
_atom_site_label
_atom_site_type_symbol
_atom_site_fract_x
_atom_site_fract_y
_atom_site_fract_z
_atom_site_U_iso_or_equiv
_atom_site_adp_type
_atom_site_occupancy
_atom_site_symmetry_multiplicity
_atom_site_calc_flag
_atom_site_refinement_flags
_atom_site_disorder_assembly
_atom_site_disorder_group
Au1 Au 0.32890(3) -0.117348(6) 0.15255(2) 0.02133(8) Uani 1 1 d . . .
Au2 Au 0.00294(4) 0.151623(7) 0.65713(2) 0.03001(10) Uani 1 1 d . . .
N1 N 0.4825(7) -0.13452(15) 0.3583(5) 0.0240(13) Uani 1 1 d . . .
N2 N 0.5125(8) -0.17065(16) 0.2556(5) 0.0300(15) Uani 1 1 d . . .
N3 N 0.1082(7) -0.07249(14) 0.0268(4) 0.0200(11) Uani 1 1 d . . .
N4 N 0.1781(8) -0.11190(16) -0.0515(5) 0.0257(13) Uani 1 1 d . . .
N5 N 0.1656(11) 0.14867(19) 0.8592(5) 0.042(2) Uani 1 1 d . . .
N6 N 0.2141(7) 0.10549(15) 0.7895(5) 0.0226(12) Uani 1 1 d . . .
N7 N -0.2152(9) 0.20005(17) 0.5537(5) 0.0343(17) Uani 1 1 d . . .
N8 N -0.1976(8) 0.16048(16) 0.4613(5) 0.0273(14) Uani 1 1 d . . .
C1 C 0.4504(9) -0.14116(18) 0.2634(6) 0.0238(14) Uani 1 1 d . . .
C2 C 0.5607(10) -0.1594(2) 0.4074(6) 0.0314(17) Uani 1 1 d . . .
H2 H 0.5944 -0.1605 0.4742 0.038 Uiso 1 1 calc R . .
C3 C 0.5806(11) -0.1818(2) 0.3428(7) 0.0353(19) Uani 1 1 d . . .
H3 H 0.6320 -0.2016 0.3554 0.042 Uiso 1 1 calc R . .
C4 C 0.5057(12) -0.1886(2) 0.1659(7) 0.039(2) Uani 1 1 d . . .
H4A H 0.5071 -0.1732 0.1132 0.047 Uiso 1 1 calc R . .
H4B H 0.5956 -0.2023 0.1706 0.047 Uiso 1 1 calc R . .
C5 C 0.3713(16) -0.2086(3) 0.1436(9) 0.057(3) Uani 1 1 d . . .
H5A H 0.3773 -0.2261 0.1899 0.086 Uiso 1 1 calc R . .
H5B H 0.3643 -0.2175 0.0795 0.086 Uiso 1 1 calc R . .
H5C H 0.2823 -0.1956 0.1465 0.086 Uiso 1 1 calc R . .
C6 C 0.4522(8) -0.10526(18) 0.4030(5) 0.0218(14) Uani 1 1 d . . .
C7 C 0.3193(8) -0.08796(18) 0.3722(6) 0.0238(14) Uani 1 1 d . . .
H7 H 0.2466 -0.0957 0.3210 0.029 Uiso 1 1 calc R . .
C8 C 0.2959(8) -0.05941(18) 0.4176(6) 0.0226(14) Uani 1 1 d . . .
H8 H 0.2078 -0.0473 0.3961 0.027 Uiso 1 1 calc R . .
C9 C 0.4000(8) -0.04845(17) 0.4942(5) 0.0213(13) Uani 1 1 d . . .
C10 C 0.5312(8) -0.06578(18) 0.5222(5) 0.0233(14) Uani 1 1 d . . .
H10 H 0.6041 -0.0581 0.5734 0.028 Uiso 1 1 calc R . .
C11 C 0.5575(9) -0.09392(19) 0.4769(6) 0.0264(15) Uani 1 1 d . . .
H11 H 0.6481 -0.1054 0.4967 0.032 Uiso 1 1 calc R . .
C12 C 0.3778(8) -0.01951(17) 0.5498(5) 0.0214(13) Uani 1 1 d . . .
H12 H 0.4579 -0.0144 0.6000 0.026 Uiso 1 1 calc R . .
C13 C 0.1999(8) -0.09846(17) 0.0358(5) 0.0200(13) Uani 1 1 d . . .
C14 C 0.0311(9) -0.0702(2) -0.0655(6) 0.0272(16) Uani 1 1 d . . .
H14 H -0.0398 -0.0543 -0.0902 0.033 Uiso 1 1 calc R . .
C15 C 0.0755(10) -0.0948(2) -0.1131(6) 0.0308(17) Uani 1 1 d . . .
H15 H 0.0416 -0.0996 -0.1785 0.037 Uiso 1 1 calc R . .
C16 C 0.2642(11) -0.1392(2) -0.0797(7) 0.037(2) Uani 1 1 d . . .
H16A H 0.2941 -0.1533 -0.0237 0.044 Uiso 1 1 calc R . .
H16B H 0.3568 -0.1309 -0.0987 0.044 Uiso 1 1 calc R . .
C17 C 0.1820(12) -0.1585(3) -0.1587(7) 0.042(2) Uani 1 1 d . . .
H17A H 0.0797 -0.1623 -0.1479 0.063 Uiso 1 1 calc R . .
H17B H 0.2331 -0.1791 -0.1617 0.063 Uiso 1 1 calc R . .
H17C H 0.1786 -0.1470 -0.2188 0.063 Uiso 1 1 calc R . .
C18 C 0.0944(8) -0.04919(17) 0.0980(5) 0.0204(13) Uani 1 1 d . . .
C19 C 0.2184(9) -0.03551(19) 0.1521(6) 0.0284(16) Uani 1 1 d . . .
H19 H 0.3157 -0.0429 0.1470 0.034 Uiso 1 1 calc R . .
C20 C 0.2011(9) -0.01092(19) 0.2141(6) 0.0282(16) Uani 1 1 d . . .
H20 H 0.2876 -0.0016 0.2513 0.034 Uiso 1 1 calc R . .
C21 C 0.0592(8) 0.00062(18) 0.2236(5) 0.0216(13) Uani 1 1 d . . .
C22 C -0.0644(9) -0.0138(2) 0.1673(6) 0.0298(17) Uani 1 1 d . . .
H22 H -0.1621 -0.0064 0.1713 0.036 Uiso 1 1 calc R . .
C23 C -0.0481(9) -0.0384(2) 0.1061(6) 0.0289(16) Uani 1 1 d . . .
H23 H -0.1340 -0.0481 0.0692 0.035 Uiso 1 1 calc R . .
C24 C 0.0476(9) 0.02881(19) 0.2832(6) 0.0257(15) Uani 1 1 d . . .
H24 H 0.1380 0.0383 0.3148 0.031 Uiso 1 1 calc R . .
C25 C 0.1385(11) 0.1338(2) 0.7742(6) 0.0313(18) Uani 1 1 d . . .
C26 C 0.2542(12) 0.1308(2) 0.9262(6) 0.040(2) Uani 1 1 d . . .
H26 H 0.2876 0.1364 0.9910 0.048 Uiso 1 1 calc R . .
C27 C 0.2851(10) 0.1039(2) 0.8833(6) 0.0308(17) Uani 1 1 d . . .
H27 H 0.3453 0.0867 0.9120 0.037 Uiso 1 1 calc R . .
C28 C 0.1146(16) 0.1820(3) 0.8791(8) 0.055(3) Uani 1 1 d . . .
H28A H 0.2012 0.1953 0.9074 0.066 Uiso 1 1 calc R . .
H28B H 0.0642 0.1923 0.8194 0.066 Uiso 1 1 calc R . .
C29 C 0.0133(17) 0.1786(4) 0.9437(16) 0.098(7) Uani 1 1 d . . .
H29A H -0.0651 0.1632 0.9182 0.147 Uiso 1 1 calc R . .
H29B H -0.0324 0.1994 0.9525 0.147 Uiso 1 1 calc R . .
H29C H 0.0675 0.1709 1.0051 0.147 Uiso 1 1 calc R . .
C30 C 0.2236(8) 0.08052(17) 0.7224(5) 0.0200(13) Uani 1 1 d . . .
C31 C 0.1085(8) 0.07342(18) 0.6477(5) 0.0218(14) Uani 1 1 d . . .
H31 H 0.0198 0.0860 0.6373 0.026 Uiso 1 1 calc R . .
C32 C 0.1240(8) 0.04768(17) 0.5879(5) 0.0212(13) Uani 1 1 d . . .
H32 H 0.0464 0.0434 0.5354 0.025 Uiso 1 1 calc R . .
C33 C 0.2500(8) 0.02806(16) 0.6030(5) 0.0186(13) Uani 1 1 d . . .
C34 C 0.3652(8) 0.03562(18) 0.6794(5) 0.0225(14) Uani 1 1 d . . .
H34 H 0.4528 0.0227 0.6909 0.027 Uiso 1 1 calc R . .
C35 C 0.3533(8) 0.06157(18) 0.7383(5) 0.0220(14) Uani 1 1 d . . .
H35 H 0.4326 0.0665 0.7892 0.026 Uiso 1 1 calc R . .
C36 C 0.2616(8) 0.00039(17) 0.5397(5) 0.0214(13) Uani 1 1 d . . .
H36 H 0.1810 -0.0034 0.4886 0.026 Uiso 1 1 calc R . .
C37 C -0.1423(10) 0.17183(19) 0.5491(6) 0.0294(17) Uani 1 1 d . . .
C38 C -0.3134(11) 0.2063(2) 0.4731(7) 0.038(2) Uani 1 1 d . . .
H38 H -0.3767 0.2245 0.4607 0.046 Uiso 1 1 calc R . .
C39 C -0.3038(10) 0.1811(2) 0.4127(6) 0.0334(18) Uani 1 1 d . . .
H39 H -0.3590 0.1784 0.3501 0.040 Uiso 1 1 calc R . .
C40 C -0.1913(14) 0.2220(2) 0.6352(7) 0.048(3) Uani 1 1 d . . .
H40A H -0.2895 0.2299 0.6469 0.057 Uiso 1 1 calc R . .
H40B H -0.1425 0.2103 0.6926 0.057 Uiso 1 1 calc R . .
C41 C -0.0982(19) 0.2494(4) 0.6194(10) 0.079(5) Uani 1 1 d . . .
H41A H -0.0008 0.2418 0.6079 0.119 Uiso 1 1 calc R . .
H41B H -0.0835 0.2633 0.6757 0.119 Uiso 1 1 calc R . .
H41C H -0.1479 0.2616 0.5639 0.119 Uiso 1 1 calc R . .
C42 C -0.1616(9) 0.13037(18) 0.4234(6) 0.0250(15) Uani 1 1 d . . .
C43 C -0.0149(10) 0.1211(2) 0.4250(6) 0.0290(16) Uani 1 1 d . . .
H43 H 0.0651 0.1347 0.4526 0.035 Uiso 1 1 calc R . .
C44 C 0.0150(9) 0.0920(2) 0.3866(6) 0.0288(16) Uani 1 1 d . . .
H44 H 0.1158 0.0853 0.3894 0.035 Uiso 1 1 calc R . .
C45 C -0.1024(9) 0.07228(19) 0.3436(5) 0.0252(15) Uani 1 1 d . . .
C46 C -0.2493(9) 0.0828(2) 0.3400(6) 0.0278(16) Uani 1 1 d . . .
H46 H -0.3301 0.0701 0.3087 0.033 Uiso 1 1 calc R . .
C47 C -0.2785(10) 0.1114(2) 0.3815(6) 0.0289(16) Uani 1 1 d . . .
H47 H -0.3789 0.1180 0.3811 0.035 Uiso 1 1 calc R . .
C48 C -0.0800(8) 0.04184(19) 0.2959(5) 0.0240(14) Uani 1 1 d . . .
H48 H -0.1682 0.0301 0.2713 0.029 Uiso 1 1 calc R . .
Cl1 Cl 0.4696(2) 0.04181(5) 0.07328(16) 0.0091(4) Uani 0.60 1 d PD . .
O1 O 0.5961(11) 0.0664(3) 0.1055(10) 0.0044(8) Uiso 0.35 1 d PDU A 1
O2 O 0.4619(13) 0.0387(3) -0.0326(7) 0.0044(8) Uiso 0.35 1 d PDU A 1
O3 O 0.5100(13) 0.0105(3) 0.1289(11) 0.0044(8) Uiso 0.35 1 d PDU A 1
O4 O 0.3406(12) 0.0554(3) 0.1160(8) 0.0044(8) Uiso 0.35 1 d PDU A 1
O1B O 0.4327(18) 0.0362(5) -0.0317(8) 0.0044(8) Uiso 0.25 1 d PDU A 2
O2B O 0.6162(14) 0.0609(4) 0.1035(14) 0.0044(8) Uiso 0.25 1 d PDU A 2
O3B O 0.5353(18) 0.0123(4) 0.1303(15) 0.0044(8) Uiso 0.25 1 d PDU A 2
O4B O 0.3429(16) 0.0614(4) 0.0959(11) 0.0044(8) Uiso 0.25 1 d PDU A 2
Cl2 Cl 0.3253(3) 0.12771(6) 0.24013(18) 0.0058(4) Uani 0.50 1 d PD . .
O5 O 0.2953(15) 0.1422(3) 0.3323(8) 0.0060(10) Uiso 0.30 1 d PDU B 1
O6 O 0.1964(13) 0.1372(3) 0.1606(9) 0.0060(10) Uiso 0.30 1 d PDU B 1
O7 O 0.3354(15) 0.0914(3) 0.2443(13) 0.0060(10) Uiso 0.30 1 d PDU B 1
O8 O 0.4677(13) 0.1422(3) 0.2177(9) 0.0060(10) Uiso 0.30 1 d PDU B 1
O5B O 0.1723(16) 0.1393(5) 0.1897(14) 0.0060(10) Uiso 0.20 1 d PDU B 2
O6B O 0.4504(18) 0.1378(5) 0.1902(13) 0.0060(10) Uiso 0.20 1 d PDU B 2
O7B O 0.345(2) 0.1378(5) 0.3441(9) 0.0060(10) Uiso 0.20 1 d PDU B 2
O8B O 0.304(2) 0.0915(3) 0.2410(19) 0.0060(10) Uiso 0.20 1 d PDU B 2
Cl3 Cl 0.4169(3) 0.21976(6) 0.10999(19) 0.0113(5) Uani 0.50 1 d PD . .
O9 O 0.4084(19) 0.1848(3) 0.0863(12) 0.0164(13) Uiso 0.30 1 d PDU C 1
O10 O 0.2867(15) 0.2365(4) 0.1405(11) 0.0164(13) Uiso 0.30 1 d PDU C 1
O11 O 0.5576(15) 0.2253(4) 0.1871(10) 0.0164(13) Uiso 0.30 1 d PDU C 1
O12 O 0.453(2) 0.2389(4) 0.0261(10) 0.0164(13) Uiso 0.30 1 d PDU C 1
O9B O 0.462(3) 0.1861(4) 0.0836(17) 0.0164(13) Uiso 0.20 1 d PDU C 2
O10B O 0.442(3) 0.2458(5) 0.0433(15) 0.0164(13) Uiso 0.20 1 d PDU C 2
O11B O 0.526(2) 0.2238(7) 0.2042(12) 0.0164(13) Uiso 0.20 1 d PDU C 2
O12B O 0.2703(18) 0.2204(6) 0.1452(16) 0.0164(13) Uiso 0.20 1 d PDU C 2
Cl4 Cl 0.1805(4) 0.28115(10) 0.8668(2) 0.0157(7) Uani 0.40 1 d PD . .
O13 O 0.244(2) 0.2569(5) 0.8049(14) 0.0138(15) Uiso 0.20 1 d PDU D 1
O14 O 0.040(2) 0.2616(5) 0.8802(16) 0.0138(15) Uiso 0.20 1 d PDU D 1
O15 O 0.270(2) 0.2818(5) 0.9671(11) 0.0138(15) Uiso 0.20 1 d PDU D 1
O16 O 0.125(2) 0.3126(4) 0.8296(15) 0.0138(15) Uiso 0.20 1 d PDU D 1
O13B O 0.0216(17) 0.2800(6) 0.8817(16) 0.0138(15) Uiso 0.20 1 d PDU D 2
O14B O 0.234(2) 0.3144(4) 0.9111(15) 0.0138(15) Uiso 0.20 1 d PDU D 2
O15B O 0.161(2) 0.2947(5) 0.7637(11) 0.0138(15) Uiso 0.20 1 d PDU D 2
O16B O 0.301(2) 0.2569(5) 0.8766(16) 0.0138(15) Uiso 0.20 1 d PDU D 2

loop_
_atom_site_aniso_label
_atom_site_aniso_U_11
_atom_site_aniso_U_22
_atom_site_aniso_U_33
_atom_site_aniso_U_23
_atom_site_aniso_U_13
_atom_site_aniso_U_12
Au1 0.02288(13) 0.01627(14) 0.02552(14) -0.00283(10) 0.00613(10) 0.00135(10)
Au2 0.0488(2) 0.01919(15) 0.02299(15) 0.00288(10) 0.00893(13) 0.01283(12)
N1 0.031(3) 0.017(3) 0.027(3) 0.000(2) 0.010(3) 0.003(2)
N2 0.038(4) 0.021(3) 0.032(4) -0.002(3) 0.009(3) 0.010(3)
N3 0.022(3) 0.016(3) 0.023(3) -0.001(2) 0.005(2) -0.001(2)
N4 0.035(3) 0.020(3) 0.023(3) -0.002(2) 0.009(3) 0.001(3)
N5 0.077(6) 0.026(4) 0.024(3) -0.003(3) 0.015(4) 0.015(4)
N6 0.029(3) 0.016(3) 0.023(3) 0.003(2) 0.007(2) 0.006(2)
N7 0.053(5) 0.023(3) 0.029(4) 0.004(3) 0.013(3) 0.017(3)
N8 0.035(4) 0.020(3) 0.027(3) 0.002(3) 0.006(3) 0.010(3)
C1 0.028(4) 0.017(3) 0.029(4) 0.000(3) 0.010(3) 0.005(3)
C2 0.041(5) 0.023(4) 0.031(4) 0.003(3) 0.009(4) 0.003(3)
C3 0.047(5) 0.016(4) 0.044(5) 0.003(3) 0.011(4) 0.003(3)
C4 0.059(6) 0.024(4) 0.036(5) -0.003(3) 0.013(4) 0.014(4)
C5 0.078(8) 0.046(6) 0.047(6) -0.018(5) 0.008(6) -0.002(6)
C6 0.024(3) 0.019(3) 0.024(3) -0.001(3) 0.008(3) 0.001(3)
C7 0.022(3) 0.022(4) 0.029(4) -0.006(3) 0.011(3) -0.002(3)
C8 0.017(3) 0.022(3) 0.031(4) 0.001(3) 0.008(3) 0.002(3)
C9 0.023(3) 0.018(3) 0.024(3) -0.001(3) 0.008(3) -0.001(3)
C10 0.024(3) 0.021(3) 0.026(3) -0.005(3) 0.007(3) 0.002(3)
C11 0.024(3) 0.021(4) 0.035(4) -0.002(3) 0.007(3) 0.001(3)
C12 0.021(3) 0.020(3) 0.024(3) -0.001(3) 0.006(3) 0.001(3)
C13 0.020(3) 0.019(3) 0.022(3) 0.002(3) 0.007(3) 0.002(3)
C14 0.026(4) 0.026(4) 0.028(4) 0.000(3) 0.000(3) 0.001(3)
C15 0.036(4) 0.032(4) 0.023(4) -0.003(3) 0.002(3) 0.003(3)
C16 0.041(5) 0.033(5) 0.038(5) -0.010(4) 0.014(4) 0.004(4)
C17 0.050(6) 0.037(5) 0.041(5) -0.016(4) 0.010(4) -0.001(4)
C18 0.024(3) 0.014(3) 0.024(3) 0.001(3) 0.007(3) 0.002(3)
C19 0.023(3) 0.025(4) 0.037(4) -0.010(3) 0.003(3) 0.004(3)
C20 0.027(4) 0.021(4) 0.035(4) -0.006(3) 0.002(3) 0.004(3)
C21 0.024(3) 0.019(3) 0.021(3) 0.003(3) 0.005(3) 0.002(3)
C22 0.024(4) 0.034(4) 0.035(4) -0.007(3) 0.016(3) 0.001(3)
C23 0.024(4) 0.025(4) 0.039(4) -0.006(3) 0.010(3) -0.002(3)
C24 0.027(4) 0.023(4) 0.026(4) -0.005(3) 0.002(3) 0.003(3)
C25 0.049(5) 0.023(4) 0.022(4) 0.006(3) 0.009(3) 0.012(4)
C26 0.062(6) 0.032(5) 0.024(4) -0.001(3) 0.005(4) 0.017(4)
C27 0.039(4) 0.027(4) 0.024(4) -0.006(3) -0.003(3) 0.006(3)
C28 0.085(9) 0.036(6) 0.042(6) -0.007(4) 0.008(6) 0.012(6)
C29 0.064(9) 0.051(8) 0.19(2) 0.019(10) 0.063(11) 0.014(7)
C30 0.027(3) 0.016(3) 0.018(3) 0.000(2) 0.007(3) 0.001(3)
C31 0.016(3) 0.020(3) 0.029(4) -0.001(3) 0.005(3) 0.001(2)
C32 0.019(3) 0.017(3) 0.027(3) -0.002(3) 0.004(3) 0.003(3)
C33 0.022(3) 0.015(3) 0.019(3) -0.001(2) 0.005(2) 0.001(2)
C34 0.025(3) 0.024(4) 0.018(3) 0.000(3) 0.002(3) 0.004(3)
C35 0.018(3) 0.021(3) 0.025(3) -0.001(3) 0.000(3) 0.001(3)
C36 0.024(3) 0.018(3) 0.021(3) -0.002(3) 0.003(3) 0.001(3)
C37 0.044(5) 0.019(4) 0.026(4) 0.004(3) 0.009(3) 0.010(3)
C38 0.047(5) 0.029(4) 0.037(5) 0.008(4) 0.006(4) 0.018(4)
C39 0.038(4) 0.028(4) 0.034(4) 0.007(3) 0.006(3) 0.015(4)
C40 0.081(8) 0.029(5) 0.032(5) -0.004(4) 0.004(5) 0.026(5)
C41 0.098(11) 0.072(10) 0.055(8) -0.014(7) -0.023(8) -0.007(8)
C42 0.033(4) 0.018(3) 0.024(3) 0.000(3) 0.005(3) 0.007(3)
C43 0.034(4) 0.025(4) 0.028(4) -0.005(3) 0.004(3) 0.000(3)
C44 0.029(4) 0.027(4) 0.030(4) -0.001(3) 0.005(3) 0.008(3)
C45 0.031(4) 0.024(4) 0.022(3) 0.003(3) 0.009(3) 0.004(3)
C46 0.029(4) 0.025(4) 0.030(4) -0.003(3) 0.005(3) 0.002(3)
C47 0.029(4) 0.023(4) 0.036(4) -0.003(3) 0.009(3) 0.001(3)
C48 0.022(3) 0.026(4) 0.024(3) 0.001(3) 0.003(3) 0.001(3)
Cl1 0.0080(9) 0.0026(9) 0.0154(10) -0.0010(7) -0.0013(7) 0.0027(7)
Cl2 0.0020(9) 0.0041(10) 0.0108(11) 0.0012(8) 0.0002(8) 0.0004(8)
Cl3 0.0162(12) 0.0040(11) 0.0139(12) -0.0053(9) 0.0028(10) -0.0026(9)
Cl4 0.0136(15) 0.027(2) 0.0056(13) -0.0068(13) -0.0014(12) -0.0046(14)

loop_
_atom_type_symbol
_atom_type_description
_atom_type_scat_dispersion_real
_atom_type_scat_dispersion_imag
_atom_type_scat_source
C C 0.0033 0.0016 'International Tables Vol C Tables 4.2.6.8 and 6.1.1.4'
H H 0.0000 0.0000 'International Tables Vol C Tables 4.2.6.8 and 6.1.1.4'
N N 0.0061 0.0033 'International Tables Vol C Tables 4.2.6.8 and 6.1.1.4'
Au Au -2.0133 8.8022 'International Tables Vol C Tables 4.2.6.8 and 6.1.1.4'
Cl Cl 0.1484 0.1585 'International Tables Vol C Tables 4.2.6.8 and 6.1.1.4'
O O 0.0106 0.0060 'International Tables Vol C Tables 4.2.6.8 and 6.1.1.4'

loop_
_geom_angle_atom_site_label_1
_geom_angle_atom_site_label_2
_geom_angle_atom_site_label_3
_geom_angle
C13 Au1 C1 173.5(3)
C37 Au2 C25 174.5(3)
C1 N1 C2 110.7(6)
C1 N1 C6 126.5(6)
C2 N1 C6 122.7(7)
C1 N2 C3 111.0(7)
C1 N2 C4 124.9(7)
C3 N2 C4 124.1(7)
C13 N3 C14 110.1(6)
C13 N3 C18 127.2(6)
C14 N3 C18 122.6(6)
C13 N4 C15 110.5(6)
C13 N4 C16 125.0(7)
C15 N4 C16 124.2(7)
C25 N5 C26 111.9(7)
C25 N5 C28 125.5(8)
C26 N5 C28 122.4(8)
C25 N6 C27 109.5(7)
C25 N6 C30 127.8(7)
C27 N6 C30 122.8(6)
C38 N7 C37 112.4(8)
C38 N7 C40 122.5(7)
C37 N7 C40 125.1(8)
C37 N8 C39 111.0(7)
C37 N8 C42 126.0(7)
C39 N8 C42 122.9(7)
N1 C1 N2 104.2(6)
N1 C1 Au1 132.0(5)
N2 C1 Au1 123.7(6)
C3 C2 N1 107.2(8)
C2 C3 N2 107.0(8)
C5 C4 N2 112.5(9)
C11 C6 C7 120.3(7)
C11 C6 N1 118.3(7)
C7 C6 N1 121.4(7)
C8 C7 C6 119.1(7)
C9 C8 C7 120.7(7)
C8 C9 C10 118.9(7)
C8 C9 C12 123.6(7)
C10 C9 C12 117.5(7)
C11 C10 C9 121.2(7)
C6 C11 C10 119.8(7)
C36 C12 C9 129.2(7)
N4 C13 N3 104.8(6)
N4 C13 Au1 124.7(5)
N3 C13 Au1 130.2(5)
C15 C14 N3 106.7(7)
C14 C15 N4 107.9(7)
N4 C16 C17 114.2(8)
C19 C18 C23 120.0(7)
C19 C18 N3 121.2(7)
C23 C18 N3 118.6(7)
C18 C19 C20 119.7(7)
C19 C20 C21 121.8(7)
C22 C21 C20 117.0(7)
C22 C21 C24 123.1(7)
C20 C21 C24 119.5(7)
C23 C22 C21 121.5(7)
C22 C23 C18 120.1(8)
C48 C24 C21 124.4(7)
N5 C25 N6 104.4(7)
N5 C25 Au2 124.1(6)
N6 C25 Au2 131.5(6)
C27 C26 N5 106.5(8)
C26 C27 N6 107.7(8)
C29 C28 N5 106.7(11)
C31 C30 C35 120.0(7)
C31 C30 N6 123.0(7)
C35 C30 N6 116.8(6)
C30 C31 C32 119.4(7)
C33 C32 C31 121.8(7)
C32 C33 C34 117.8(6)
C32 C33 C36 120.6(6)
C34 C33 C36 121.6(6)
C35 C34 C33 121.2(7)
C34 C35 C30 119.7(7)
C12 C36 C33 124.1(7)
N8 C37 N7 104.1(7)
N8 C37 Au2 130.2(6)
N7 C37 Au2 125.5(6)
N7 C38 C39 106.4(7)
C38 C39 N8 106.1(8)
C41 C40 N7 112.0(10)
C47 C42 C43 120.9(7)
C47 C42 N8 117.4(7)
C43 C42 N8 121.6(7)
C44 C43 C42 119.8(8)
C43 C44 C45 120.3(8)
C46 C45 C44 118.6(7)
C46 C45 C48 117.6(7)
C44 C45 C48 123.6(7)
C47 C46 C45 120.8(8)
C42 C47 C46 119.5(8)
C24 C48 C45 127.9(7)
O4B Cl1 O1B 105.0(10)
O4B Cl1 O2 111.3(8)
O1B Cl1 O2 11.0(8)
O4B Cl1 O4 14.6(7)
O1B Cl1 O4 114.1(8)
O2 Cl1 O4 122.1(7)
O4B Cl1 O3B 124.4(10)
O1B Cl1 O3B 113.7(12)
O2 Cl1 O3B 114.1(10)
O4 Cl1 O3B 109.8(9)
O4B Cl1 O3 118.4(8)
O1B Cl1 O3 112.0(10)
O2 Cl1 O3 114.2(9)
O4 Cl1 O3 103.8(7)
O3B Cl1 O3 8.9(9)
O4B Cl1 O2B 108.4(9)
O1B Cl1 O2B 112.9(10)
O2 Cl1 O2B 102.0(9)
O4 Cl1 O2B 112.4(8)
O3B Cl1 O2B 91.8(10)
O3 Cl1 O2B 100.3(8)
O4B Cl1 O1 97.6(8)
O1B Cl1 O1 115.1(8)
O2 Cl1 O1 104.8(7)
O4 Cl1 O1 102.5(6)
O3B Cl1 O1 100.1(8)
O3 Cl1 O1 108.3(7)
O2B Cl1 O1 11.0(8)
O6B Cl2 O8 16.7(8)
O6B Cl2 O5 124.5(10)
O8 Cl2 O5 108.4(7)
O6B Cl2 O7 104.7(10)
O8 Cl2 O7 111.2(8)
O5 Cl2 O7 112.5(9)
O6B Cl2 O8B 112.8(12)
O8 Cl2 O8B 120.8(10)
O5 Cl2 O8B 110.3(12)
O7 Cl2 O8B 10.4(10)
O6B Cl2 O7B 114.7(11)
O8 Cl2 O7B 98.0(9)
O5 Cl2 O7B 18.4(7)
O7 Cl2 O7B 104.0(11)
O8B Cl2 O7B 105.1(13)
O6B Cl2 O5B 112.8(11)
O8 Cl2 O5B 121.0(10)
O5 Cl2 O5B 89.7(10)
O7 Cl2 O5B 112.2(9)
O8B Cl2 O5B 102.3(11)
O7B Cl2 O5B 108.1(11)
O6B Cl2 O6 96.7(10)
O8 Cl2 O6 108.0(8)
O5 Cl2 O6 108.0(8)
O7 Cl2 O6 108.7(8)
O8B Cl2 O6 100.6(10)
O7B Cl2 O6 126.3(10)
O5B Cl2 O6 19.2(7)
O10B Cl3 O9 125.1(12)
O10B Cl3 O10 93.5(12)
O9 Cl3 O10 120.5(9)
O10B Cl3 O12B 116.4(14)
O9 Cl3 O12B 94.5(12)
O10 Cl3 O12B 26.8(9)
O10B Cl3 O12 15.3(11)
O9 Cl3 O12 110.1(9)
O10 Cl3 O12 105.8(9)
O12B Cl3 O12 125.4(12)
O10B Cl3 O9B 115.8(13)
O9 Cl3 O9B 19.0(9)
O10 Cl3 O9B 139.4(12)
O12B Cl3 O9B 113.0(14)
O12 Cl3 O9B 100.6(11)
O10B Cl3 O11B 109.5(14)
O9 Cl3 O11B 107.8(12)
O10 Cl3 O11B 96.5(11)
O12B Cl3 O11B 100.3(13)
O12 Cl3 O11B 116.0(12)
O9B Cl3 O11B 99.0(14)
O10B Cl3 O11 98.4(12)
O9 Cl3 O11 108.1(9)
O10 Cl3 O11 108.4(9)
O12B Cl3 O11 115.3(11)
O12 Cl3 O11 102.5(9)
O9B Cl3 O11 95.1(12)
O11B Cl3 O11 15.4(10)
O16 Cl4 O16B 147.7(13)
O16 Cl4 O13B 78.7(13)
O16B Cl4 O13B 132.8(13)
O16 Cl4 O15 114.7(12)
O16B Cl4 O15 70.0(12)
O13B Cl4 O15 103.7(12)
O16 Cl4 O13 121.5(12)
O16B Cl4 O13 41.4(12)
O13B Cl4 O13 122.3(12)
O15 Cl4 O13 111.4(12)
O16 Cl4 O14 106.2(13)
O16B Cl4 O14 103.6(13)
O13B Cl4 O14 29.9(10)
O15 Cl4 O14 101.9(12)
O13 Cl4 O14 97.2(12)
O16 Cl4 O15B 50.3(12)
O16B Cl4 O15B 107.2(12)
O13B Cl4 O15B 101.3(12)
O15 Cl4 O15B 147.0(12)
O13 Cl4 O15B 71.5(12)
O14 Cl4 O15B 110.5(12)
O16 Cl4 O14B 54.3(12)
O16B Cl4 O14B 113.4(12)
O13B Cl4 O14B 102.2(12)
O15 Cl4 O14B 61.8(12)
O13 Cl4 O14B 134.5(12)
O14 Cl4 O14B 128.3(12)
O15B Cl4 O14B 92.0(12)

loop_
_geom_bond_atom_site_label_1
_geom_bond_atom_site_label_2
_geom_bond_distance
Au1 C13 2.019(7)
Au1 C1 2.022(8)
Au2 C37 2.026(8)
Au2 C25 2.032(8)
N1 C1 1.363(10)
N1 C2 1.375(10)
N1 C6 1.426(9)
N2 C1 1.366(9)
N2 C3 1.370(12)
N2 C4 1.474(11)
N3 C13 1.358(9)
N3 C14 1.381(10)
N3 C18 1.428(9)
N4 C13 1.350(10)
N4 C15 1.363(11)
N4 C16 1.475(11)
N5 C25 1.345(11)
N5 C26 1.359(12)
N5 C28 1.507(13)
N6 C25 1.364(10)
N6 C27 1.380(10)
N6 C30 1.428(9)
N7 C38 1.350(12)
N7 C37 1.357(10)
N7 C40 1.467(12)
N8 C37 1.351(11)
N8 C39 1.383(10)
N8 C42 1.428(10)
C2 C3 1.348(12)
C4 C5 1.466(16)
C6 C11 1.376(11)
C6 C7 1.407(11)
C7 C8 1.390(10)
C8 C9 1.389(10)
C9 C10 1.389(10)
C9 C12 1.479(10)
C10 C11 1.381(10)
C12 C36 1.329(10)
C14 C15 1.331(12)
C16 C17 1.477(13)
C18 C19 1.372(10)
C18 C23 1.392(10)
C19 C20 1.382(11)
C20 C21 1.402(11)
C21 C22 1.395(11)
C21 C24 1.466(10)
C22 C23 1.373(11)
C24 C48 1.320(11)
C26 C27 1.333(12)
C28 C29 1.42(2)
C30 C31 1.387(10)
C30 C35 1.402(10)
C31 C32 1.394(10)
C32 C33 1.391(10)
C33 C34 1.407(10)
C33 C36 1.482(10)
C34 C35 1.387(10)
C38 C39 1.372(13)
C40 C41 1.46(2)
C42 C47 1.372(12)
C42 C43 1.383(11)
C43 C44 1.379(11)
C44 C45 1.399(12)
C45 C46 1.395(11)
C45 C48 1.471(11)
C46 C47 1.379(11)
Cl1 O4B 1.490(11)
Cl1 O1B 1.495(12)
Cl1 O2 1.505(9)
Cl1 O4 1.520(9)
Cl1 O3B 1.537(12)
Cl1 O3 1.540(10)
Cl1 O2B 1.546(12)
Cl1 O1 1.548(9)
Cl2 O6B 1.503(12)
Cl2 O8 1.511(10)
Cl2 O5 1.515(10)
Cl2 O7 1.519(11)
Cl2 O8B 1.522(13)
Cl2 O7B 1.523(12)
Cl2 O5B 1.524(12)
Cl2 O6 1.531(10)
Cl3 O10B 1.486(14)
Cl3 O9 1.495(11)
Cl3 O10 1.502(11)
Cl3 O12B 1.503(14)
Cl3 O12 1.521(11)
Cl3 O9B 1.528(14)
Cl3 O11B 1.533(13)
Cl3 O11 1.548(11)
Cl4 O16 1.470(14)
Cl4 O16B 1.474(14)
Cl4 O13B 1.494(14)
Cl4 O15 1.516(14)
Cl4 O13 1.520(14)
Cl4 O14 1.549(14)
Cl4 O15B 1.556(14)
Cl4 O14B 1.566(14)
